data_7230155
loop_
_publ_author_name
'Mol\<canov, Kre\<simir'
'Stalke, Dietmar'
'\<Santi\'c, Ana'
'Demeshko, Serhiy'
'Stilinovi\'c, Vladimir'
'Mou, Zhongyu'
'Kertesz, Miklos'
'Koji\'c-Prodi\'c, Biserka'

_publ_section_title
;
 Probing semiconductivity in crystals of stable semiquinone radicals:
 organic salts of 5,6-dichloro-2,3-dicyanosemiquinone (DDQ) radical anions
;
_journal_issue 13
_journal_name_full CrystEngComm
_journal_page_first 1862
_journal_paper_doi 10.1039/C7CE02146A
_journal_volume 20
_journal_year 2018
_chemical_formula_moiety 'C8 Cl2 N2 O2, C7 H10 N'
_chemical_formula_sum 'C15 H10 Cl2 N3 O2'
_chemical_formula_weight 335.17
_space_group_IT_number 14
_space_group_name_Hall '-P 2yn'
_space_group_name_H-M_alt 'P 1 21/n 1'
_symmetry_cell_setting monoclinic
_symmetry_space_group_name_Hall '-P 2yn'
_symmetry_space_group_name_H-M 'P 1 21/n 1'
_atom_sites_solution_hydrogens geom
_audit_creation_date 2018-01-29T13:55:37-00:00
_audit_creation_method 'WinGX routine CIF_UPDATE'
_audit_update_record
;
2018-02-12 deposited with the CCDC.
2018-02-13 downloaded from the CCDC.
;
_cell_angle_alpha 90
_cell_angle_beta 94.3920(10)
_cell_angle_gamma 90
_cell_formula_units_Z 4
_cell_length_a 6.85120(10)
_cell_length_b 11.09170(10)
_cell_length_c 19.1460(2)
_cell_measurement_reflns_used 9148
_cell_measurement_temperature 100(2)
_cell_measurement_theta_max 76.346
_cell_measurement_theta_min 4.614
_cell_volume 1450.66(3)
_computing_cell_refinement 'CrysAlisPro 1.171.38.43 (Rigaku OD, 2015)'
_computing_data_collection 'CrysAlisPro 1.171.38.43 (Rigaku OD, 2015)'
_computing_data_reduction 'CrysAlisPro 1.171.38.43 (Rigaku OD, 2015)'
_computing_structure_refinement 'SHELXL-2017/1 (Sheldrick, 2017)'
_diffrn_ambient_temperature 100(2)
_diffrn_detector_area_resol_mean 10.4323
_diffrn_measured_fraction_theta_full 0.998
_diffrn_measured_fraction_theta_max 0.988
_diffrn_measurement_device_type 'Xcalibur, Ruby, Nova'
_diffrn_measurement_method '\w scans'
_diffrn_radiation_monochromator mirror
_diffrn_radiation_type CuK\a
_diffrn_radiation_wavelength 1.54184
_diffrn_reflns_av_R_equivalents 0.0288
_diffrn_reflns_av_unetI/netI 0.0402
_diffrn_reflns_Laue_measured_fraction_full 0.998
_diffrn_reflns_Laue_measured_fraction_max 0.988
_diffrn_reflns_limit_h_max 8
_diffrn_reflns_limit_h_min -8
_diffrn_reflns_limit_k_max 13
_diffrn_reflns_limit_k_min -13
_diffrn_reflns_limit_l_max 23
_diffrn_reflns_limit_l_min -20
_diffrn_reflns_number 12662
_diffrn_reflns_point_group_measured_fraction_full 0.998
_diffrn_reflns_point_group_measured_fraction_max 0.988
_diffrn_reflns_theta_full 67.684
_diffrn_reflns_theta_max 76.436
_diffrn_reflns_theta_min 4.611
_diffrn_source 'micro-focus sealed X-ray tube'
_exptl_absorpt_coefficient_mu 4.126
_exptl_absorpt_correction_T_max 1
_exptl_absorpt_correction_T_min 0.38497
_exptl_absorpt_correction_type multi-scan
_exptl_absorpt_process_details
;
        CrysAlisPro 1.171.38.43 (Rigaku Oxford Diffraction, 2015)
        Empirical absorption correction using spherical harmonics,
 implemented in SCALE3 ABSPACK scaling algorithm.
;
_exptl_crystal_colour black
_exptl_crystal_density_diffrn 1.535
_exptl_crystal_description rod
_exptl_crystal_F_000 684
_exptl_crystal_size_max 0.35
_exptl_crystal_size_mid 0.15
_exptl_crystal_size_min 0.12
_refine_diff_density_max 0.928
_refine_diff_density_min -0.47
_refine_diff_density_rms 0.071
_refine_ls_extinction_method none
_refine_ls_goodness_of_fit_ref 1.023
_refine_ls_hydrogen_treatment constr
_refine_ls_matrix_type full
_refine_ls_number_parameters 201
_refine_ls_number_reflns 3012
_refine_ls_number_restraints 0
_refine_ls_restrained_S_all 1.023
_refine_ls_R_factor_all 0.0464
_refine_ls_R_factor_gt 0.0456
_refine_ls_shift/su_max 0
_refine_ls_shift/su_mean 0
_refine_ls_structure_factor_coef Fsqd
_refine_ls_weighting_details 'w=1/[\s^2^(Fo^2^)+(0.0564P)^2^+2.2559P] where P=(Fo^2^+2Fc^2^)/3'
_refine_ls_weighting_scheme calc
_refine_ls_wR_factor_ref 0.118
_reflns_number_gt 2926
_reflns_number_total 3012
_reflns_threshold_expression 'I > 2\s(I)'
_cod_data_source_file c7ce02146a2.cif
_cod_data_source_block ddq_2pic_100k
_cod_depositor_comments 'Adding full bibliography for 7230151--7230160.cif.'
_cod_original_sg_symbol_H-M 'P 21/n'
_cod_database_code 7230155

loop_
_symmetry_equiv_pos_as_xyz
'x, y, z'
'-x+1/2, y+1/2, -z+1/2'
'-x, -y, -z'
'x-1/2, -y-1/2, z-1/2'

loop_
_atom_site_label
_atom_site_fract_x
_atom_site_fract_y
_atom_site_fract_z
_atom_site_U_iso_or_equiv
_atom_site_adp_type
_atom_site_calc_flag
_atom_site_occupancy
_atom_site_type_symbol
Cl1 0.44475(8) 0.22326(5) 0.06988(3) 0.02557(16) Uani d 1 Cl
Cl2 0.37745(8) 0.38345(5) 0.20233(3) 0.02873(16) Uani d 1 Cl
O1 0.2410(2) 0.62940(15) 0.16451(8) 0.0281(4) Uani d 1 O
O2 0.3667(2) 0.35539(14) -0.06279(7) 0.0222(3) Uani d 1 O
N1 0.0905(3) 0.8187(2) 0.02278(12) 0.0397(6) Uani d 1 N
N2 0.1475(3) 0.59964(17) -0.13992(12) 0.0280(4) Uani d 1 N
C1 0.2664(3) 0.5659(2) 0.11249(11) 0.0227(4) Uani d 1 C
C2 0.2202(3) 0.60787(19) 0.04096(11) 0.0214(4) Uani d 1 C
C3 0.2488(3) 0.5362(2) -0.01682(11) 0.0198(4) Uani d 1 C
C4 0.3309(3) 0.4162(2) -0.01089(11) 0.0199(4) Uani d 1 C
C5 0.3667(3) 0.37193(19) 0.06132(11) 0.0207(4) Uani d 1 C
C6 0.3361(3) 0.4415(2) 0.11816(11) 0.0219(4) Uani d 1 C
C7 0.1458(3) 0.7282(2) 0.03230(13) 0.0286(5) Uani d 1 C
C8 0.1914(3) 0.5746(2) -0.08753(13) 0.0253(5) Uani d 1 C
N3 0.7006(3) 0.07901(17) 0.21287(9) 0.0225(4) Uani d 1 N
C9 0.5260(3) 0.0218(2) 0.21401(11) 0.0223(4) Uani d 1 C
H9 0.443767 0.040303 0.248957 0.027 Uiso calc 1 H
C10 0.4686(4) -0.0631(2) 0.16445(12) 0.0297(5) Uani d 1 C
H10 0.349364 -0.102699 0.166008 0.036 Uiso calc 1 H
C11 0.5907(5) -0.0887(2) 0.11219(13) 0.0369(6) Uani d 1 C
H11 0.554136 -0.145338 0.077837 0.044 Uiso calc 1 H
C12 0.7663(4) -0.0296(2) 0.11158(13) 0.0363(6) Uani d 1 C
H12 0.848451 -0.046405 0.076336 0.044 Uiso calc 1 H
C13 0.8238(3) 0.0547(2) 0.16243(12) 0.0245(5) Uani d 1 C
C14 0.7567(4) 0.1699(2) 0.26772(12) 0.0295(5) Uani d 1 C
H14A 0.776599 0.2465 0.24608 0.044 Uiso calc 1 H
H14B 0.87556 0.145054 0.293555 0.044 Uiso calc 1 H
H14C 0.654252 0.176752 0.298996 0.044 Uiso calc 1 H
C15 1.0153(4) 0.1176(3) 0.16304(16) 0.0415(7) Uani d 1 C
H15A 1.086541 0.088008 0.125309 0.062 Uiso calc 1 H
H15B 1.089313 0.102732 0.206813 0.062 Uiso calc 1 H
H15C 0.993888 0.202687 0.157379 0.062 Uiso calc 1 H

loop_
_atom_site_aniso_label
_atom_site_aniso_U_11
_atom_site_aniso_U_22
_atom_site_aniso_U_33
_atom_site_aniso_U_12
_atom_site_aniso_U_13
_atom_site_aniso_U_23
Cl1 0.0309(3) 0.0234(3) 0.0226(3) 0.00174(19) 0.00355(19) 0.00154(18)
Cl2 0.0342(3) 0.0329(3) 0.0194(3) 0.0054(2) 0.0044(2) 0.0020(2)
O1 0.0305(8) 0.0319(9) 0.0230(8) -0.0007(7) 0.0086(6) -0.0097(6)
O2 0.0263(7) 0.0224(7) 0.0182(7) -0.0020(6) 0.0028(6) -0.0062(6)
N1 0.0314(11) 0.0518(15) 0.0374(12) 0.0132(10) 0.0132(9) 0.0219(11)
N2 0.0224(9) 0.0195(9) 0.0417(13) 0.0010(7) -0.0012(8) 0.0057(8)
C1 0.0182(9) 0.0295(11) 0.0210(10) -0.0036(8) 0.0052(8) -0.0056(8)
C2 0.0184(9) 0.0225(10) 0.0241(11) -0.0017(8) 0.0063(8) -0.0037(8)
C3 0.0166(9) 0.0238(10) 0.0193(9) -0.0027(8) 0.0034(7) -0.0028(8)
C4 0.0161(9) 0.0233(10) 0.0204(10) -0.0046(8) 0.0030(7) -0.0044(8)
C5 0.0173(9) 0.0240(10) 0.0210(10) -0.0014(8) 0.0037(7) -0.0031(8)
C6 0.0193(9) 0.0294(11) 0.0174(9) -0.0018(8) 0.0033(7) -0.0030(8)
C7 0.0278(11) 0.0320(13) 0.0277(11) -0.0051(10) 0.0135(9) -0.0093(10)
C8 0.0196(10) 0.0224(10) 0.0350(13) -0.0041(8) 0.0090(9) -0.0116(10)
N3 0.0270(9) 0.0220(9) 0.0184(8) 0.0042(7) 0.0013(7) 0.0038(7)
C9 0.0252(10) 0.0244(10) 0.0175(9) 0.0031(8) 0.0036(8) 0.0034(8)
C10 0.0403(13) 0.0230(11) 0.0251(11) -0.0014(9) -0.0025(9) 0.0029(9)
C11 0.0644(18) 0.0222(11) 0.0235(12) 0.0098(11) 0.0003(11) -0.0045(9)
C12 0.0518(15) 0.0337(13) 0.0254(12) 0.0224(12) 0.0156(11) 0.0043(10)
C13 0.0246(10) 0.0262(11) 0.0236(10) 0.0111(8) 0.0080(8) 0.0118(8)
C14 0.0362(12) 0.0280(12) 0.0231(11) 0.0002(9) -0.0058(9) -0.0003(9)
C15 0.0258(12) 0.0479(16) 0.0519(16) 0.0078(11) 0.0101(11) 0.0239(13)

loop_
_atom_type_symbol
_atom_type_description
_atom_type_scat_dispersion_real
_atom_type_scat_dispersion_imag
_atom_type_scat_source
C C 0.0181 0.0091 'International Tables Vol C Tables 4.2.6.8 and 6.1.1.4'
H H 0 0 'International Tables Vol C Tables 4.2.6.8 and 6.1.1.4'
N N 0.0311 0.018 'International Tables Vol C Tables 4.2.6.8 and 6.1.1.4'
O O 0.0492 0.0322 'International Tables Vol C Tables 4.2.6.8 and 6.1.1.4'
Cl Cl 0.3639 0.7018 'International Tables Vol C Tables 4.2.6.8 and 6.1.1.4'

loop_
_geom_angle_atom_site_label_1
_geom_angle_atom_site_label_2
_geom_angle_atom_site_label_3
_geom_angle
O1 C1 C2 122.5(2)
O1 C1 C6 122.7(2)
C2 C1 C6 114.67(18)
C3 C2 C7 120.8(2)
C3 C2 C1 122.1(2)
C7 C2 C1 117.10(19)
C2 C3 C8 122.2(2)
C2 C3 C4 122.8(2)
C8 C3 C4 114.93(18)
O2 C4 C3 122.49(19)
O2 C4 C5 122.8(2)
C3 C4 C5 114.68(18)
C6 C5 C4 122.5(2)
C6 C5 Cl1 121.80(17)
C4 C5 Cl1 115.72(15)
C5 C6 C1 123.0(2)
C5 C6 Cl2 120.43(18)
C1 C6 Cl2 116.58(15)
N1 C7 C2 176.9(3)
N2 C8 C3 177.9(2)
C9 N3 C13 121.1(2)
C9 N3 C14 119.16(19)
C13 N3 C14 119.8(2)
N3 C9 C10 121.1(2)
N3 C9 H9 119.5
C10 C9 H9 119.5
C9 C10 C11 119.0(2)
C9 C10 H10 120.5
C11 C10 H10 120.5
C12 C11 C10 119.2(2)
C12 C11 H11 120.4
C10 C11 H11 120.4
C11 C12 C13 121.3(2)
C11 C12 H12 119.4
C13 C12 H12 119.4
N3 C13 C12 118.4(2)
N3 C13 C15 119.9(2)
C12 C13 C15 121.7(2)
N3 C14 H14A 109.5
N3 C14 H14B 109.5
H14A C14 H14B 109.5
N3 C14 H14C 109.5
H14A C14 H14C 109.5
H14B C14 H14C 109.5
C13 C15 H15A 109.5
C13 C15 H15B 109.5
H15A C15 H15B 109.5
C13 C15 H15C 109.5
H15A C15 H15C 109.5
H15B C15 H15C 109.5

loop_
_geom_bond_atom_site_label_1
_geom_bond_atom_site_label_2
_geom_bond_distance
Cl1 C5 1.737(2)
Cl2 C6 1.738(2)
O1 C1 1.243(3)
O2 C4 1.241(3)
N1 C7 1.083(4)
N2 C8 1.062(3)
C1 C2 1.458(3)
C1 C6 1.462(3)
C2 C3 1.388(3)
C2 C7 1.434(3)
C3 C8 1.445(3)
C3 C4 1.446(3)
C4 C5 1.470(3)
C5 C6 1.363(3)
N3 C9 1.356(3)
N3 C13 1.357(3)
N3 C14 1.485(3)
C9 C10 1.372(3)
C9 H9 0.93
C10 C11 1.382(4)
C10 H10 0.93
C11 C12 1.371(4)
C11 H11 0.93
C12 C13 1.385(4)
C12 H12 0.93
C13 C15 1.485(4)
C14 H14A 0.96
C14 H14B 0.96
C14 H14C 0.96
C15 H15A 0.96
C15 H15B 0.96
C15 H15C 0.96

loop_
_geom_hbond_atom_site_label_D
_geom_hbond_atom_site_label_H
_geom_hbond_atom_site_label_A
_geom_hbond_distance_DH
_geom_hbond_distance_HA
_geom_hbond_distance_DA
_geom_hbond_angle_DHA
_geom_hbond_site_symmetry_A
_geom_hbond_publ_flag
C9 H9 O1 0.93 2.38 3.291(3) 168 2_545 yes
C12 H12 N1 0.93 2.51 3.352(3) 150.6 1_645 yes
C15 H15B O1 0.96 2.66 3.586(4) 162.6 2_645 yes
C15 H15C N2 0.96 2.41 3.347(3) 165.1 3_665 yes
C9 H9 O1 0.93 2.38 3.291(3) 168 2_545 yes
C12 H12 N1 0.93 2.51 3.352(3) 150.6 1_645 yes
C15 H15B O1 0.96 2.66 3.586(4) 162.6 2_645 yes
C15 H15C N2 0.96 2.41 3.347(3) 165.1 3_665 yes

loop_
_geom_torsion_atom_site_label_1
_geom_torsion_atom_site_label_2
_geom_torsion_atom_site_label_3
_geom_torsion_atom_site_label_4
_geom_torsion
O1 C1 C2 C3 -179.9(2)
C6 C1 C2 C3 -2.7(3)
O1 C1 C2 C7 1.0(3)
C6 C1 C2 C7 178.27(18)
C7 C2 C3 C8 -5.0(3)
C1 C2 C3 C8 175.92(19)
C7 C2 C3 C4 177.42(19)
C1 C2 C3 C4 -1.6(3)
C2 C3 C4 O2 -175.68(19)
C8 C3 C4 O2 6.6(3)
C2 C3 C4 C5 4.8(3)
C8 C3 C4 C5 -172.91(17)
O2 C4 C5 C6 176.65(19)
C3 C4 C5 C6 -3.8(3)
O2 C4 C5 Cl1 -5.0(3)
C3 C4 C5 Cl1 174.51(14)
C4 C5 C6 C1 -0.4(3)
Cl1 C5 C6 C1 -178.60(15)
C4 C5 C6 Cl2 178.98(15)
Cl1 C5 C6 Cl2 0.8(3)
O1 C1 C6 C5 -179.1(2)
C2 C1 C6 C5 3.6(3)
O1 C1 C6 Cl2 1.5(3)
C2 C1 C6 Cl2 -175.74(15)
C13 N3 C9 C10 0.4(3)
C14 N3 C9 C10 -179.8(2)
N3 C9 C10 C11 -0.9(3)
C9 C10 C11 C12 0.6(4)
C10 C11 C12 C13 0.3(4)
C9 N3 C13 C12 0.5(3)
C14 N3 C13 C12 -179.3(2)
C9 N3 C13 C15 -179.2(2)
C14 N3 C13 C15 1.0(3)
C11 C12 C13 N3 -0.8(3)
C11 C12 C13 C15 178.8(2)
